data_2008429
loop_
_publ_author_name
'Siero\'n, Les\/law'
'Bukowska-Strzy\.zewska, Maria'

_publ_section_title
;<i>catena</i>-Poly[[[diaqua(pyridine-2-carboxamide-<i>N</i>^1^,<i>O</i>)copper(II)]-\m-(sulfato-<i>O</i>:<i>O</i>')]
 monohydrate]
;
_journal_issue 4
_journal_name_full 'Acta Crystallographica Section C'
_journal_page_first 491
_journal_page_last 494
_journal_paper_doi 10.1107/S0108270198015340
_journal_volume 55
_journal_year 1999
_chemical_formula_iupac '[Cu (S O4) (C6 H6 N2 O) (H2 O)2], H2 O'
_chemical_formula_sum 'C6 H12 Cu N2 O8 S'
_chemical_formula_weight 335.78
_chemical_name_systematic
;
catena-Poly[diaqua(pyridine-2-carboxamide-N^1^,O)-copper(II)-\m-sulfato-O,O']
monohydrate
;
_space_group_IT_number 2
_symmetry_cell_setting triclinic
_symmetry_space_group_name_Hall '-P 1'
_symmetry_space_group_name_H-M 'P -1'
_audit_creation_method SHELXL-97
_cell_angle_alpha 94.102(6)
_cell_angle_beta 94.906(6)
_cell_angle_gamma 100.050(6)
_cell_formula_units_Z 4
_cell_length_a 6.9446(6)
_cell_length_b 9.8415(7)
_cell_length_c 17.0921(13)
_cell_measurement_reflns_used 48
_cell_measurement_temperature 293(2)
_cell_measurement_theta_max 17.53
_cell_measurement_theta_min 4.22
_cell_volume 1141.57(16)
_computing_cell_refinement 'Siemens P3 software'
_computing_data_collection 'Siemens P3 software'
_computing_data_reduction 'XDISK in SHELXTL/PC (Sheldrick, 1990)'
_computing_molecular_graphics 'XP in SHELXTL/PC'
_computing_publication_material SHELXL97
_computing_structure_refinement 'SHELXL97 (Sheldrick, 1997a)'
_computing_structure_solution 'SHELXS97 (Sheldrick, 1997b)'
_diffrn_ambient_temperature 293(2)
_diffrn_measured_fraction_theta_full 0.998
_diffrn_measured_fraction_theta_max 0.998
_diffrn_measurement_device 'Siemens P3'
_diffrn_measurement_method \w-2\q
_diffrn_radiation_monochromator graphite
_diffrn_radiation_source 'FK60-10 Siemens Mo tube'
_diffrn_radiation_type MoK\a
_diffrn_radiation_wavelength 0.71073
_diffrn_reflns_av_R_equivalents 0.011
_diffrn_reflns_av_sigmaI/netI 0.0165
_diffrn_reflns_limit_h_max 9
_diffrn_reflns_limit_h_min -1
_diffrn_reflns_limit_k_max 13
_diffrn_reflns_limit_k_min -13
_diffrn_reflns_limit_l_max 23
_diffrn_reflns_limit_l_min -23
_diffrn_reflns_number 7546
_diffrn_reflns_theta_full 29.06
_diffrn_reflns_theta_max 29.06
_diffrn_reflns_theta_min 2.11
_diffrn_standards_decay_% none
_diffrn_standards_interval_count 100
_diffrn_standards_number 3
_exptl_absorpt_coefficient_mu 2.133
_exptl_absorpt_correction_T_max 0.754
_exptl_absorpt_correction_T_min 0.349
_exptl_absorpt_correction_type '\y scan'
_exptl_absorpt_process_details '(North et al., 1968)'
_exptl_crystal_colour Blue
_exptl_crystal_density_diffrn 1.954
_exptl_crystal_density_method 'not measured'
_exptl_crystal_description Prism
_exptl_crystal_F_000 684
_exptl_crystal_size_max 0.63
_exptl_crystal_size_mid 0.15
_exptl_crystal_size_min 0.14
_refine_diff_density_max 0.427
_refine_diff_density_min -0.372
_refine_ls_extinction_coef 0.0052(4)
_refine_ls_extinction_method 'SHELXL97 (Sheldrick, 1997a)'
_refine_ls_goodness_of_fit_ref 1.034
_refine_ls_hydrogen_treatment refall
_refine_ls_matrix_type full
_refine_ls_number_parameters 422
_refine_ls_number_reflns 6115
_refine_ls_number_restraints 0
_refine_ls_restrained_S_all 1.034
_refine_ls_R_factor_all 0.027
_refine_ls_R_factor_gt 0.024
_refine_ls_shift/su_max 0.001
_refine_ls_shift/su_mean 0.000
_refine_ls_structure_factor_coef Fsqd
_refine_ls_weighting_details 'w = 1/[\s^2^(Fo^2^) + (0.0345P)^2^ + 0.7550P] where P=(Fo^2^ + 2Fc^2^)/3'
_refine_ls_weighting_scheme calc
_refine_ls_wR_factor_ref 0.066
_reflns_number_gt 5524
_reflns_number_total 6115
_reflns_threshold_expression I>2\s(I)
_cod_data_source_file sk1250.cif
_cod_data_source_block I
_cod_depositor_comments
;
The following automatic conversions were performed:
'_symmetry_cell_setting' value 'Triclinic' changed to 'triclinic'
according to '/home/saulius/struct/CIF-dictionaries/cif_core.dic'
dictionary named 'cif_core.dic' version 2.4.1 from 2010-06-29.

Automatic conversion script
Id: cif_fix_enum 1527 2010-12-29 10:47:43Z saulius 

The following automatic conversions were performed:

'_refine_ls_weighting_scheme' value 'w = 1/[\s^2^(Fo^2^) +
(0.0345P)^2^ + 0.7550P] where P=(Fo^2^ + 2Fc^2^)/3' was changed to
'calc'. New tag '_refine_ls_weighting_details' was created. The value
of the new tag was set to 'w = 1/[\s^2^(Fo^2^) + (0.0345P)^2^ +
0.7550P] where P=(Fo^2^ + 2Fc^2^)/3'.

Automatic conversion script
Id: cif_fix_values 3143 2015-03-26 13:38:13Z robertas 
;
_cod_original_cell_volume 1141.57(15)
_cod_database_code 2008429

loop_
_symmetry_equiv_pos_as_xyz
'x, y, z'
'-x, -y, -z'

loop_
_atom_site_label
_atom_site_fract_x
_atom_site_fract_y
_atom_site_fract_z
_atom_site_U_iso_or_equiv
_atom_site_adp_type
_atom_site_calc_flag
_atom_site_refinement_flags
_atom_site_occupancy
_atom_site_disorder_assembly
_atom_site_disorder_group
_atom_site_type_symbol
Cu 0.10300(3) 0.314124(19) 0.411294(11) 0.01912(6) Uani d . 1 . . Cu
S 0.60953(6) 0.27271(4) 0.45031(2) 0.01858(8) Uani d . 1 . . S
O1 0.0668(2) 0.12238(12) 0.44019(7) 0.0245(2) Uani d . 1 . . O
O2 0.1961(2) 0.37170(13) 0.52252(7) 0.0223(2) Uani d . 1 . . O
O3 0.1658(2) 0.50050(13) 0.37523(8) 0.0242(2) Uani d . 1 . . O
O4 0.9220(2) 0.64079(15) 0.29699(8) 0.0300(3) Uani d . 1 . . O
O5 0.79688(18) 0.36110(12) 0.43562(8) 0.0254(2) Uani d . 1 . . O
O6 0.44891(19) 0.30451(14) 0.39625(7) 0.0276(3) Uani d . 1 . . O
O7 0.56901(19) 0.31006(13) 0.53298(7) 0.0245(2) Uani d . 1 . . O
O8 0.6248(2) 0.12755(13) 0.43908(9) 0.0353(3) Uani d . 1 . . O
N1 0.0197(2) 0.21546(14) 0.30352(8) 0.0209(3) Uani d . 1 . . N
N2 -0.0152(3) -0.10177(16) 0.39527(10) 0.0352(4) Uani d . 1 . . N
C1 0.0138(3) 0.02997(17) 0.38421(10) 0.0217(3) Uani d . 1 . . C
C2 -0.0155(2) 0.07635(16) 0.30329(9) 0.0203(3) Uani d . 1 . . C
C3 -0.0715(3) -0.01062(18) 0.23491(10) 0.0273(3) Uani d . 1 . . C
H3 -0.095(3) -0.110(3) 0.2356(14) 0.031(6) Uiso d . 1 . . H
C4 -0.0901(3) 0.0488(2) 0.16407(11) 0.0340(4) Uani d . 1 . . C
H4 -0.131(4) -0.006(3) 0.1157(15) 0.037(6) Uiso d . 1 . . H
C5 -0.0532(4) 0.1902(2) 0.16431(11) 0.0383(5) Uani d . 1 . . C
H5 -0.063(4) 0.231(3) 0.1179(18) 0.055(8) Uiso d . 1 . . H
C6 0.0016(3) 0.27154(19) 0.23509(11) 0.0307(4) Uani d . 1 . . C
H6 0.029(3) 0.365(2) 0.2363(13) 0.027(5) Uiso d . 1 . . H
H21 0.006(5) -0.119(3) 0.4384(19) 0.055(9) Uiso d . 1 . . H
H22 -0.045(4) -0.169(3) 0.3570(16) 0.040(7) Uiso d . 1 . . H
H23 0.304(5) 0.358(3) 0.5300(17) 0.050(8) Uiso d . 1 . . H
H24 0.187(4) 0.444(3) 0.5330(16) 0.038(7) Uiso d . 1 . . H
H31 0.090(4) 0.537(3) 0.3547(16) 0.039(7) Uiso d . 1 . . H
H32 0.240(4) 0.559(3) 0.4028(15) 0.028(6) Uiso d . 1 . . H
H41 0.939(4) 0.641(3) 0.2562(19) 0.048(8) Uiso d . 1 . . H
H42 0.818(5) 0.598(3) 0.2954(17) 0.045(8) Uiso d . 1 . . H
Cu' 0.32438(3) 0.705203(19) 0.126474(11) 0.02002(6) Uani d . 1 . . Cu
S' 0.79530(6) 0.64119(4) 0.08566(2) 0.02139(9) Uani d . 1 . . S
O1' 0.3735(2) 0.72764(12) 0.24319(7) 0.0244(2) Uani d . 1 . . O
O2' 0.3225(2) 0.50550(13) 0.12475(8) 0.0241(2) Uani d . 1 . . O
O3' 0.2418(2) 0.69989(13) 0.01265(7) 0.0233(2) Uani d . 1 . . O
O4' 0.5558(3) 0.49921(19) 0.29177(11) 0.0403(4) Uani d . 1 . . O
O5' 0.6625(2) 0.73758(14) 0.10158(10) 0.0377(3) Uani d . 1 . . O
O6' 0.9749(2) 0.67416(17) 0.14116(7) 0.0345(3) Uani d . 1 . . O
O7' 0.6935(2) 0.49758(13) 0.09206(8) 0.0304(3) Uani d . 1 . . O
O8' 0.8561(2) 0.65218(15) 0.00455(7) 0.0291(3) Uani d . 1 . . O
N1' 0.3658(2) 0.91041(14) 0.14170(8) 0.0196(3) Uani d . 1 . . N
N2' 0.4595(3) 0.88490(17) 0.34829(9) 0.0292(3) Uani d . 1 . . N
C1' 0.4169(2) 0.85153(16) 0.27281(9) 0.0205(3) Uani d . 1 . . C
C2' 0.4154(2) 0.96256(16) 0.21705(9) 0.0196(3) Uani d . 1 . . C
C3' 0.4589(3) 1.10338(18) 0.23809(11) 0.0288(4) Uani d . 1 . . C
H3' 0.494(4) 1.134(3) 0.2883(16) 0.042(7) Uiso d . 1 . . H
C4' 0.4534(3) 1.19302(19) 0.17923(13) 0.0351(4) Uani d . 1 . . C
H4' 0.483(4) 1.289(3) 0.1898(15) 0.038(7) Uiso d . 1 . . H
C5' 0.4026(3) 1.1396(2) 0.10189(12) 0.0335(4) Uani d . 1 . . C
H5' 0.393(4) 1.194(3) 0.0634(16) 0.040(7) Uiso d . 1 . . H
C6' 0.3596(3) 0.99746(19) 0.08550(10) 0.0267(3) Uani d . 1 . . C
H6' 0.322(4) 0.959(2) 0.0378(15) 0.033(6) Uiso d . 1 . . H
H21' 0.455(4) 0.822(3) 0.3785(16) 0.041(7) Uiso d . 1 . . H
H22' 0.486(4) 0.965(3) 0.3676(16) 0.040(7) Uiso d . 1 . . H
H23' 0.264(5) 0.465(3) 0.0867(19) 0.055(9) Uiso d . 1 . . H
H24' 0.433(4) 0.501(3) 0.1195(16) 0.041(7) Uiso d . 1 . . H
H31' 0.276(4) 0.651(3) -0.0144(18) 0.048(8) Uiso d . 1 . . H
H32' 0.115(4) 0.683(3) 0.0091(17) 0.047(8) Uiso d . 1 . . H
H41' 0.466(5) 0.551(3) 0.2862(19) 0.061(9) Uiso d . 1 . . H
H42' 0.528(5) 0.456(4) 0.319(2) 0.057(10) Uiso d . 1 . . H

loop_
_atom_site_aniso_label
_atom_site_aniso_U_11
_atom_site_aniso_U_22
_atom_site_aniso_U_33
_atom_site_aniso_U_12
_atom_site_aniso_U_13
_atom_site_aniso_U_23
Cu 0.02782(11) 0.01354(9) 0.01466(9) 0.00097(7) 0.00056(7) 0.00077(6)
S 0.02176(18) 0.01473(16) 0.01786(17) 0.00132(13) -0.00025(13) -0.00032(12)
O1 0.0387(7) 0.0165(5) 0.0166(5) 0.0009(5) 0.0020(5) 0.0015(4)
O2 0.0276(6) 0.0188(6) 0.0193(5) 0.0039(5) -0.0002(5) -0.0020(4)
O3 0.0289(6) 0.0164(5) 0.0248(6) -0.0001(5) -0.0046(5) 0.0036(5)
O4 0.0369(8) 0.0308(7) 0.0210(6) 0.0028(6) 0.0018(6) 0.0038(5)
O5 0.0224(6) 0.0197(5) 0.0331(7) 0.0014(4) 0.0052(5) -0.0016(5)
O6 0.0248(6) 0.0381(7) 0.0198(6) 0.0051(5) -0.0002(5) 0.0058(5)
O7 0.0299(6) 0.0260(6) 0.0159(5) 0.0014(5) 0.0003(4) 0.0016(4)
O8 0.0444(8) 0.0145(6) 0.0447(8) 0.0040(5) -0.0005(6) -0.0035(5)
N1 0.0265(7) 0.0176(6) 0.0175(6) 0.0019(5) 0.0008(5) 0.0011(5)
N2 0.0666(12) 0.0165(7) 0.0207(7) 0.0023(7) 0.0047(8) 0.0020(6)
C1 0.0291(8) 0.0173(7) 0.0185(7) 0.0027(6) 0.0045(6) 0.0017(5)
C2 0.0243(7) 0.0186(7) 0.0176(7) 0.0021(6) 0.0032(6) 0.0017(5)
C3 0.0355(9) 0.0213(8) 0.0224(8) 0.0017(7) 0.0001(7) -0.0032(6)
C4 0.0436(11) 0.0368(10) 0.0180(8) 0.0030(8) -0.0025(7) -0.0042(7)
C5 0.0542(13) 0.0397(11) 0.0189(8) 0.0047(9) -0.0035(8) 0.0067(7)
C6 0.0454(11) 0.0229(8) 0.0227(8) 0.0032(8) 0.0000(7) 0.0051(6)
Cu' 0.02955(11) 0.01509(9) 0.01466(9) 0.00366(7) -0.00027(7) 0.00007(7)
S' 0.02006(18) 0.02371(19) 0.01932(17) 0.00437(14) 0.00003(14) -0.00402(14)
O1' 0.0377(7) 0.0165(5) 0.0171(5) 0.0022(5) -0.0014(5) 0.0014(4)
O2' 0.0290(7) 0.0184(5) 0.0233(6) 0.0029(5) -0.0024(5) -0.0008(4)
O3' 0.0281(6) 0.0252(6) 0.0163(5) 0.0052(5) 0.0023(5) -0.0006(4)
O4' 0.0399(9) 0.0430(9) 0.0425(9) 0.0100(7) 0.0096(7) 0.0208(7)
O5' 0.0265(7) 0.0247(6) 0.0616(10) 0.0070(5) 0.0080(6) -0.0073(6)
O6' 0.0236(6) 0.0605(9) 0.0167(6) 0.0042(6) -0.0014(5) -0.0017(6)
O7' 0.0352(7) 0.0233(6) 0.0339(7) 0.0059(5) 0.0107(6) -0.0007(5)
O8' 0.0299(6) 0.0374(7) 0.0171(5) 0.0006(5) -0.0023(5) 0.0009(5)
N1' 0.0255(7) 0.0173(6) 0.0166(6) 0.0048(5) 0.0021(5) 0.0014(5)
N2' 0.0483(10) 0.0189(7) 0.0169(6) -0.0003(6) -0.0028(6) 0.0010(5)
C1' 0.0240(7) 0.0188(7) 0.0178(7) 0.0020(6) 0.0014(6) 0.0015(5)
C2' 0.0238(7) 0.0177(7) 0.0176(7) 0.0043(6) 0.0017(6) 0.0016(5)
C3' 0.0433(10) 0.0189(8) 0.0228(8) 0.0051(7) 0.0006(7) -0.0018(6)
C4' 0.0519(12) 0.0159(8) 0.0368(10) 0.0053(8) 0.0010(9) 0.0032(7)
C5' 0.0491(12) 0.0230(8) 0.0307(9) 0.0088(8) 0.0045(8) 0.0118(7)
C6' 0.0375(10) 0.0250(8) 0.0186(7) 0.0074(7) 0.0029(7) 0.0047(6)

loop_
_atom_type_symbol
_atom_type_description
_atom_type_scat_dispersion_real
_atom_type_scat_dispersion_imag
_atom_type_scat_source
C C 0.0033 0.0016 'International Tables Vol C Tables 4.2.6.8 and 6.1.1.4'
H H 0.0000 0.0000 'International Tables Vol C Tables 4.2.6.8 and 6.1.1.4'
N N 0.0061 0.0033 'International Tables Vol C Tables 4.2.6.8 and 6.1.1.4'
O O 0.0106 0.0060 'International Tables Vol C Tables 4.2.6.8 and 6.1.1.4'
S S 0.1246 0.1234 'International Tables Vol C Tables 4.2.6.8 and 6.1.1.4'
Cu Cu 0.3201 1.2651 'International Tables Vol C Tables 4.2.6.8 and 6.1.1.4'

loop_
_geom_angle_atom_site_label_1
_geom_angle_atom_site_label_2
_geom_angle_atom_site_label_3
_geom_angle_site_symmetry_1
_geom_angle_site_symmetry_3
_geom_angle
_geom_angle_publ_flag
O1 Cu O2 . . 87.10(5) y
O1 Cu O3 . . 172.96(6) y
O1 Cu O5 . 1_455 98.51(5) y
O1 Cu O6 . . 88.86(5) y
O1 Cu N1 . . 81.17(5) y
O2 Cu O3 . . 95.38(5) y
O2 Cu O5 . 1_455 89.01(5) y
O2 Cu O6 . . 84.88(5) y
O2 Cu N1 . . 167.67(6) y
O3 Cu O5 . 1_455 88.13(5) y
O3 Cu O6 . . 84.81(5) y
O3 Cu N1 . . 95.84(6) y
O5 Cu O6 1_455 . 170.18(4) y
O5 Cu N1 1_455 . 96.46(5) y
O6 Cu N1 . . 91.05(5) y
O5 S O6 . . 108.79(8) ?
O5 S O7 . . 107.99(7) ?
O5 S O8 . . 110.04(8) ?
O6 S O7 . . 108.03(8) ?
O6 S O8 . . 111.10(8) ?
O7 S O8 . . 110.80(8) ?
C1 O1 Cu . . 115.79(11) ?
Cu O2 H23 . . 108(2) ?
Cu O2 H24 . . 111(2) ?
H23 O2 H24 . . 114(3) ?
Cu O3 H31 . . 124(2) ?
Cu O3 H32 . . 119.0(17) ?
H31 O3 H32 . . 106(3) ?
H41 O4 H42 . . 103(3) ?
S O5 Cu . 1_655 133.29(7) ?
S O6 Cu . . 132.62(7) ?
C6 N1 C2 . . 118.77(15) ?
C6 N1 Cu . . 127.71(12) ?
C2 N1 Cu . . 113.49(11) ?
C1 N2 H21 . . 116(2) ?
C1 N2 H22 . . 124.1(17) ?
H21 N2 H22 . . 120(3) ?
O1 C1 N2 . . 122.03(16) ?
O1 C1 C2 . . 117.29(14) ?
N2 C1 C2 . . 120.68(15) ?
N1 C2 C3 . . 122.56(15) ?
N1 C2 C1 . . 112.24(14) ?
C3 C2 C1 . . 125.21(15) ?
C2 C3 C4 . . 118.21(17) ?
C2 C3 H3 . . 121.6(14) ?
C4 C3 H3 . . 120.2(14) ?
C5 C4 C3 . . 119.20(17) ?
C5 C4 H4 . . 119.3(15) ?
C3 C4 H4 . . 121.5(15) ?
C4 C5 C6 . . 119.67(18) ?
C4 C5 H5 . . 120.1(19) ?
C6 C5 H5 . . 120.2(19) ?
N1 C6 C5 . . 121.59(17) ?
N1 C6 H6 . . 117.5(14) ?
C5 C6 H6 . . 120.9(14) ?
O1' Cu' O2' . . 91.41(5) y
O1' Cu' O3' . . 170.87(6) y
O1' Cu' O5' . . 96.22(6) y
O1' Cu' O6' . 1_455 88.05(5) y
O1' Cu' N1' . . 81.49(5) y
O2' Cu' O3' . . 94.54(5) y
O2' Cu' O5' . . 88.67(5) y
O2' Cu' O6' . 1_455 92.17(6) y
O2' Cu' N1' . . 170.21(6) y
O3' Cu' O5' . . 90.84(6) y
O3' Cu' O6' . 1_455 84.81(5) y
O3' Cu' N1' . . 93.36(5) y
O5' Cu' O6' . 1_455 175.63(5) y
O5' Cu' N1' . . 85.42(5) y
O6' Cu' N1' 1_455 . 94.31(6) y
O5' S' O6' . . 110.75(9) ?
O5' S' O7' . . 109.53(8) ?
O5' S' O8' . . 109.98(9) ?
O6' S' O7' . . 110.08(9) ?
O6' S' O8' . . 107.56(8) ?
O7' S' O8' . . 108.89(8) ?
C1' O1' Cu' . . 114.79(10) ?
Cu' O2' H23' . . 112(2) ?
Cu' O2' H24' . . 103(2) ?
H23' O2' H24' . . 104(3) ?
Cu' O3' H31' . . 119(2) ?
Cu' O3' H32' . . 104.7(19) ?
H31' O3' H32' . . 109(3) ?
H41' O4' H42' . . 106(3) ?
S' O5' Cu' . . 132.94(8) ?
S' O6' Cu' . 1_655 134.24(8) ?
C6' N1' C2' . . 119.01(14) ?
C6' N1' Cu' . . 126.81(12) ?
C2' N1' Cu' . . 114.07(11) ?
C1' N2' H21' . . 118.6(18) ?
C1' N2' H22' . . 122.9(19) ?
H21' N2' H22' . . 118(3) ?
O1' C1' N2' . . 122.85(15) ?
O1' C1' C2' . . 117.01(14) ?
N2' C1' C2' . . 120.14(15) ?
N1' C2' C3' . . 121.99(15) ?
N1' C2' C1' . . 112.47(13) ?
C3' C2' C1' . . 125.55(15) ?
C2' C3' C4' . . 118.59(17) ?
C2' C3' H3' . . 119.2(17) ?
C4' C3' H3' . . 122.1(17) ?
C5' C4' C3' . . 119.45(17) ?
C5' C4' H4' . . 118.0(16) ?
C3' C4' H4' . . 122.5(16) ?
C4' C5' C6' . . 118.60(17) ?
C4' C5' H5' . . 121.4(17) ?
C6' C5' H5' . . 120.0(17) ?
N1' C6' C5' . . 122.36(17) ?
N1' C6' H6' . . 115.7(16) ?
C5' C6' H6' . . 121.9(16) ?

loop_
_geom_bond_atom_site_label_1
_geom_bond_atom_site_label_2
_geom_bond_site_symmetry_2
_geom_bond_distance
_geom_bond_publ_flag
Cu O1 . 1.9639(12) y
Cu O2 . 1.9649(12) y
Cu O3 . 1.9655(12) y
Cu O5 1_455 2.3179(12) y
Cu O6 . 2.4551(13) y
Cu N1 . 2.0090(14) y
S O5 . 1.4848(13) y
S O6 . 1.4775(13) y
S O7 . 1.4970(12) y
S O8 . 1.4513(13) y
O1 C1 . 1.256(2) ?
O2 H23 . 0.79(3) ?
O2 H24 . 0.73(3) ?
O3 H31 . 0.76(3) ?
O3 H32 . 0.80(3) ?
O4 H41 . 0.72(3) ?
O4 H42 . 0.77(3) ?
N1 C6 . 1.334(2) ?
N1 C2 . 1.348(2) ?
N2 C1 . 1.307(2) ?
N2 H21 . 0.78(3) ?
N2 H22 . 0.88(3) ?
C1 C2 . 1.496(2) ?
C2 C3 . 1.383(2) ?
C3 C4 . 1.388(3) ?
C3 H3 . 0.96(2) ?
C4 C5 . 1.370(3) ?
C4 H4 . 0.95(3) ?
C5 C6 . 1.388(3) ?
C5 H5 . 0.92(3) ?
C6 H6 . 0.91(2) ?
Cu' O1' . 1.9847(12) y
Cu' O2' . 1.9612(13) y
Cu' O3' . 1.9750(12) y
Cu' O5' . 2.3928(14) y
Cu' O6' 1_455 2.4299(14) y
Cu' N1' . 1.9845(14) y
S' O5' . 1.4615(14) y
S' O6' . 1.4740(13) y
S' O7' . 1.4818(14) y
S' O8' . 1.4891(13) y
O1' C1' . 1.2614(19) ?
O2' H23' . 0.78(3) ?
O2' H24' . 0.79(3) ?
O3' H31' . 0.73(3) ?
O3' H32' . 0.86(3) ?
O4' H41' . 0.88(3) ?
O4' H42' . 0.67(3) ?
N1' C6' . 1.335(2) ?
N1' C2' . 1.345(2) ?
N2' C1' . 1.304(2) ?
N2' H21' . 0.83(3) ?
N2' H22' . 0.82(3) ?
C1' C2' . 1.501(2) ?
C2' C3' . 1.380(2) ?
C3' C4' . 1.387(3) ?
C3' H3' . 0.89(3) ?
C4' C5' . 1.380(3) ?
C4' H4' . 0.93(3) ?
C5' C6' . 1.381(3) ?
C5' H5' . 0.88(3) ?
C6' H6' . 0.87(2) ?

loop_
_geom_hbond_atom_site_label_D
_geom_hbond_atom_site_label_H
_geom_hbond_atom_site_label_A
_geom_hbond_site_symmetry_A
_geom_hbond_distance_DH
_geom_hbond_distance_HA
_geom_hbond_distance_DA
_geom_hbond_angle_DHA
N2 H21 O1 2_556 0.78(3) 2.18(3) 2.882(2) 151(3)
N2 H22 O4 1_445 0.88(3) 2.04(3) 2.883(2) 161(2)
O2 H23 O7 . 0.79(3) 1.97(3) 2.755(2) 172(3)
O2 H24 O5 2_666 0.73(3) 1.94(3) 2.666(2) 172(3)
O3 H31 O4 1_455 0.76(3) 1.93(3) 2.693(2) 174(3)
O3 H32 O7 2_666 0.80(3) 1.89(3) 2.687(2) 175(2)
O4 H42 O4' . 0.77(3) 1.90(3) 2.669(2) 177(3)
O4 H41 O6' . 0.72(3) 2.04(3) 2.754(2) 170(3)
N2' H21' O7 2_666 0.83(3) 2.06(3) 2.887(2) 170(3)
N2' H22' O8 1_565 0.82(3) 1.99(3) 2.763(2) 158(3)
O2' H24' O7' . 0.79(3) 1.91(3) 2.695(2) 172(3)
O2' H23' O8' 2_665 0.78(3) 1.91(3) 2.683(2) 173(3)
O3' H31' O7' 2_665 0.73(3) 1.95(3) 2.670(2) 168(3)
O3' H32' O8' 1_455 0.86(3) 1.77(3) 2.627(2) 178(3)
O4' H41' O1' . 0.88(3) 2.11(3) 2.903(2) 149(3)
O4' H42' O6 . 0.67(3) 2.09(4) 2.762(2) 174(4)
